data_8100460
loop_
_publ_author_name
'Zhu, Hai-Liang'
'Qu, Yang'
'You, Zhou-Lu'
'Tan, Min-Yu'
'Liu, Wei-Sheng'
'Ma, Ji-Long'

_publ_section_title
;
Crystal structure of trans-diaqua-bis(salicylaldehydato-O,O')chromium
(III) chloride, [Cr(C~7~H~5~O~2~)~2~(H~2~O)~2~]Cl
;
_journal_issue 4
_journal_name_full 'Zeitschrift f\"ur Kristallographie - New Crystal Structures'
_journal_page_first 519
_journal_page_last 520
_journal_volume 218
_journal_year 2003
_chemical_formula_moiety 'C14 H14 Cr O6, Cl'
_chemical_formula_sum 'C14 H14 Cl Cr O6'
_chemical_formula_weight 365.70
_space_group_IT_number 14
_symmetry_cell_setting monoclinic
_symmetry_space_group_name_Hall '-P 2ybc'
_symmetry_space_group_name_H-M 'P 1 21/c 1'
_cell_angle_alpha 90.00
_cell_angle_beta 105.95(2)
_cell_angle_gamma 90.00
_cell_formula_units_Z 2
_cell_length_a 8.998(8)
_cell_length_b 18.68(4)
_cell_length_c 4.945(10)
_cell_measurement_temperature 298
_cell_volume 799(3)
_diffrn_ambient_temperature 298(2)
_exptl_crystal_density_diffrn 1.519
_cod_depositor_comments
;
The following automatic conversions were performed:
'_symmetry_cell_setting' value 'Monoclinic' changed to 'monoclinic'
according to '/home/saulius/struct/CIF-dictionaries/cif_core.dic'
dictionary named 'cif_core.dic' version 2.4.1 from 2010-06-29.

Automatic conversion script
Id: cif_fix_enum 1527 2010-12-29 10:47:43Z saulius 
;
_cod_original_sg_symbol_H-M 'P 21/c'
_cod_original_formula_sum 'C14 H14 Cl1 Cr1 O6'
_cod_database_code 8100460

loop_
_symmetry_equiv_pos_as_xyz
'x, y, z'
'-x, y+1/2, -z+1/2'
'-x, -y, -z'
'x, -y-1/2, z-1/2'

loop_
_atom_site_label
_atom_site_type_symbol
_atom_site_fract_x
_atom_site_fract_y
_atom_site_fract_z
_atom_site_U_iso_or_equiv
_atom_site_adp_type
_atom_site_occupancy
_atom_site_symmetry_multiplicity
_atom_site_Wyckoff_symbol
_atom_site_calc_flag
_atom_site_refinement_flags
_atom_site_disorder_assembly
_atom_site_disorder_group
Cr1 Cr 0.5000 0.5000 0.0000 0.0357(5) Uani 1 2 d d S . .
Cl1 Cl 0.4121(4) 0.79183(15) 0.1657(5) 0.0690(9) Uani 0.50 4 e d P . .
O1 O 0.4579(4) 0.41013(18) -0.2112(6) 0.0446(9) Uani 1 4 e d . . .
O2 O 0.3268(4) 0.48505(18) 0.1648(7) 0.0428(9) Uani 1 4 e d . . .
O3 O 0.6390(4) 0.44847(18) 0.3268(7) 0.0448(9) Uani 1 4 e d D . .
C1 C 0.3441(7) 0.3699(3) -0.2259(10) 0.0510(13) Uani 1 4 e d . . .
H1 H 0.3389 0.3288 -0.3342 0.061 Uiso 1 4 e calc R . .
C2 C 0.2210(6) 0.3796(3) -0.0962(10) 0.0462(13) Uani 1 4 e d . . .
C3 C 0.2186(5) 0.4372(3) 0.0951(10) 0.0445(12) Uani 1 4 e d . . .
C4 C 0.0900(6) 0.4392(3) 0.2133(11) 0.0538(13) Uani 1 4 e d . . .
H4 H 0.0868 0.4750 0.3425 0.065 Uiso 1 4 e calc R . .
C5 C -0.0274(7) 0.3910(4) 0.1440(14) 0.0671(17) Uani 1 4 e d . . .
H5 H -0.1089 0.3944 0.2252 0.081 Uiso 1 4 e calc R . .
C6 C -0.0264(7) 0.3347(4) -0.0538(15) 0.076(2) Uani 1 4 e d . . .
H6 H -0.1075 0.3021 -0.1054 0.091 Uiso 1 4 e calc R . .
C7 C 0.0978(7) 0.3302(3) -0.1646(14) 0.0688(17) Uani 1 4 e d . . .
H7 H 0.1006 0.2933 -0.2892 0.083 Uiso 1 4 e calc R . .
H2 H 0.614(6) 0.4031(9) 0.330(9) 0.046(14) Uiso 1 4 e d D . .
H3 H 0.649(7) 0.466(2) 0.497(5) 0.065(18) Uiso 1 4 e d D . .

loop_
_atom_site_aniso_label
_atom_site_aniso_U_11
_atom_site_aniso_U_22
_atom_site_aniso_U_33
_atom_site_aniso_U_23
_atom_site_aniso_U_13
_atom_site_aniso_U_12
Cr1 0.0451(7) 0.0323(7) 0.0345(7) -0.0019(4) 0.0190(5) -0.0021(4)
Cl1 0.122(2) 0.0503(16) 0.0396(14) -0.0039(12) 0.0300(14) -0.0085(16)
O1 0.056(2) 0.0399(18) 0.0425(18) -0.0064(14) 0.0208(15) -0.0046(17)
O2 0.051(2) 0.0443(19) 0.0378(18) -0.0033(14) 0.0198(14) -0.0031(17)
O3 0.054(2) 0.039(2) 0.045(2) -0.0013(15) 0.0208(16) 0.0002(17)
C1 0.073(3) 0.033(3) 0.045(3) -0.005(2) 0.013(2) -0.003(3)
C2 0.055(3) 0.037(3) 0.045(3) 0.002(2) 0.010(2) -0.005(2)
C3 0.042(3) 0.047(3) 0.044(3) 0.015(2) 0.011(2) 0.003(2)
C4 0.052(3) 0.057(3) 0.057(3) 0.011(3) 0.024(2) 0.012(3)
C5 0.047(3) 0.072(4) 0.087(4) 0.020(3) 0.027(3) -0.004(3)
C6 0.053(3) 0.075(5) 0.091(5) 0.013(4) 0.007(3) -0.021(3)
C7 0.074(4) 0.054(4) 0.075(4) 0.003(3) 0.013(3) -0.012(3)

loop_
_geom_bond_atom_site_label_1
_geom_bond_atom_site_label_2
_geom_bond_distance
_geom_bond_site_symmetry_2
_geom_bond_publ_flag
Cr1 O1 1.959(4) 3_665 ?
Cr1 O1 1.959(4) . ?
Cr1 O2 1.967(4) 3_665 ?
Cr1 O2 1.967(4) . ?
Cr1 O3 1.998(4) . ?
Cr1 O3 1.998(4) 3_665 ?
O1 C1 1.256(6) . ?
O2 C3 1.297(6) . ?
C1 C2 1.436(8) . ?
C2 C7 1.411(8) . ?
C2 C3 1.437(8) . ?
C3 C4 1.433(8) . ?
C4 C5 1.360(8) . ?
C5 C6 1.438(11) . ?
C6 C7 1.376(10) . ?
